data_4122857
loop_
_publ_author_name
'Frank, Ren\'e'
'Howell, James'
'Tirfoin, R\'emi'
'Dange, Deepak'
'Jones, Cameron'
'Mingos, D Michael P'
'Aldridge, Simon'

_publ_section_title
;
 Circumventing redox chemistry: synthesis of transition metal boryl
 complexes from a boryl nucleophile by decarbonylation.
;
_journal_issue 44
_journal_name_full 'Journal of the American Chemical Society'
_journal_page_first 15730
_journal_page_last 15741
_journal_paper_doi 10.1021/ja508979x
_journal_volume 136
_journal_year 2014
_chemical_formula_moiety 'C32 H36 B1 N2 O6 Re1'
_chemical_formula_sum 'C32 H36 B N2 O6 Re'
_chemical_formula_weight 741.66
_space_group_IT_number 2
_symmetry_cell_setting triclinic
_symmetry_space_group_name_Hall '-P 1'
_symmetry_space_group_name_H-M 'P -1'
_atom_sites_solution_hydrogens difmap
_atom_sites_solution_primary other
_audit_creation_date 2014-05-06
_audit_creation_method CRYSTALS_ver_14.43
_cell_angle_alpha 69.554(2)
_cell_angle_beta 78.5898(19)
_cell_angle_gamma 85.9673(18)
_cell_formula_units_Z 4
_cell_length_a 10.5864(2)
_cell_length_b 16.1312(4)
_cell_length_c 20.7425(5)
_cell_measurement_reflns_used 24081
_cell_measurement_temperature 150
_cell_measurement_theta_max 76
_cell_measurement_theta_min 4
_cell_volume 3253.47(14)
_computing_cell_refinement 'CrysAlis, (Oxford Diffraction, 2002)'
_computing_data_collection 'SuperNova, (Oxford Diffraction, 2010)'
_computing_data_reduction 'CrysAlis, (Oxford Diffraction, 2002)'
_computing_molecular_graphics 'CAMERON (Watkin et al., 1996)'
_computing_publication_material 'CRYSTALS (Betteridge et al., 2003)'
_computing_structure_refinement 'CRYSTALS (Betteridge et al., 2003)'
_computing_structure_solution 'Superflip (Palatinus & Chapuis, 2007)'
_diffrn_ambient_temperature 150
_diffrn_measured_fraction_theta_full 0.998
_diffrn_measured_fraction_theta_max 0.987
_diffrn_measurement_device Area
_diffrn_measurement_device_type 'Oxford Diffraction SuperNova'
_diffrn_measurement_method \w
_diffrn_radiation_monochromator graphite
_diffrn_radiation_type 'Cu K\a'
_diffrn_radiation_wavelength 1.54180
_diffrn_reflns_av_R_equivalents 0.034
_diffrn_reflns_limit_h_max 10
_diffrn_reflns_limit_h_min -13
_diffrn_reflns_limit_k_max 20
_diffrn_reflns_limit_k_min -19
_diffrn_reflns_limit_l_max 26
_diffrn_reflns_limit_l_min -25
_diffrn_reflns_number 38931
_diffrn_reflns_theta_full 74.122
_diffrn_reflns_theta_max 76.414
_diffrn_reflns_theta_min 3.043
_diffrn_standards_number 0
_exptl_absorpt_coefficient_mu 7.661
_exptl_absorpt_correction_T_max 0.50
_exptl_absorpt_correction_T_min 0.18
_exptl_absorpt_correction_type multi-scan
_exptl_absorpt_process_details 'CrysAlis, (Oxford Diffraction, 2002)'
_exptl_crystal_colour orange
_exptl_crystal_density_diffrn 1.514
_exptl_crystal_density_method 'not measured'
_exptl_crystal_description large_needle
_exptl_crystal_F_000 1480
_exptl_crystal_size_max 0.210
_exptl_crystal_size_mid 0.120
_exptl_crystal_size_min 0.090
_refine_diff_density_max 2.28
_refine_diff_density_min -1.71
_refine_ls_extinction_coef 12.2(18)
_refine_ls_extinction_method 'Larson (1970), Equation 22'
_refine_ls_goodness_of_fit_ref 1.0004
_refine_ls_hydrogen_treatment constr
_refine_ls_matrix_type full
_refine_ls_number_parameters 758
_refine_ls_number_reflns 13443
_refine_ls_number_restraints 0
_refine_ls_R_factor_all 0.0317
_refine_ls_R_factor_gt 0.0301
_refine_ls_shift/su_max 0.0015364
_refine_ls_shift/su_mean 0.0000240
_refine_ls_structure_factor_coef Fsqd
_refine_ls_weighting_details
;
 Method= Modified Sheldrick 
 w=1/[\s^2^(F^2^) + ( 0.05P)^2^ + 4.98P] 
 ,where P=(max(Fo^2^,0) + 2Fc^2^)/3 
;
_refine_ls_weighting_scheme calc
_refine_ls_wR_factor_all 0.0823
_refine_ls_wR_factor_gt 0.0807
_refine_ls_wR_factor_ref 0.0823
_reflns_limit_h_max 13
_reflns_limit_h_min -13
_reflns_limit_k_max 20
_reflns_limit_k_min -18
_reflns_limit_l_max 26
_reflns_limit_l_min 0
_reflns_number_gt 12646
_reflns_number_total 13493
_reflns_threshold_expression I>2.0\s(I)
_oxford_diffrn_Wilson_B_factor 1.73
_oxford_diffrn_Wilson_scale 0.10
_oxford_refine_ls_r_factor_ref 0.0317
_oxford_refine_ls_scale 2.480(13)
_oxford_reflns_number_all 13443
_oxford_reflns_threshold_expression_ref I>-3.0\s(I)
_oxford_structure_analysis_title '216JHRT14 in P -1'
_cod_data_source_file ja508979x_si_002.cif
_cod_data_source_block 10
_cod_depositor_comments
;
The following automatic conversions were performed:

'_atom_sites_solution_primary' value 'Other' changed to 'other'
according to
/home/saulius/struct/COD-crude-data--automatic-downloads/rss-feeds/ACS/lib/dictionaries/cif_core.dic
dictionary named 'cif_core.dic' version 2.4.2 from 2011-04-26.

Automatic conversion script
Id: cif_fix_values 2827 2014-09-09 07:05:25Z andrius 

 Adding full bibliography for 4122854--4122863.cif.
;
_cod_original_sg_symbol_Hall '-P 1 '
_cod_original_sg_symbol_H-M 'P -1 '
_cod_original_formula_sum 'C32 H36 B1 N2 O6 Re1'
_cod_database_code 4122857

loop_
_symmetry_equiv_pos_as_xyz
x,y,z
-x,-y,-z

loop_
_atom_site_label
_atom_site_type_symbol
_atom_site_fract_x
_atom_site_fract_y
_atom_site_fract_z
_atom_site_U_iso_or_equiv
_atom_site_occupancy
_atom_site_adp_type
_atom_site_refinement_flags_posn
Re1 Re 0.641346(12) 0.983568(8) 0.124329(6) 0.0206 1.0000 Uani .
C2 C 0.8048(4) 1.0487(3) 0.10625(18) 0.0343 1.0000 Uani .
O3 O 0.8987(3) 1.0845(2) 0.09714(16) 0.0522 1.0000 Uani .
C4 C 0.7080(3) 0.8731(2) 0.18763(17) 0.0280 1.0000 Uani .
O5 O 0.7452(3) 0.80850(18) 0.22174(14) 0.0396 1.0000 Uani .
C6 C 0.4580(3) 0.91057(18) 0.13919(15) 0.0195 1.0000 Uani .
O7 O 0.3953(2) 0.93127(15) 0.09201(12) 0.0315 1.0000 Uani .
C8 C 0.7079(3) 0.9406(2) 0.04457(18) 0.0304 1.0000 Uani .
O9 O 0.7528(3) 0.91621(19) -0.00067(14) 0.0414 1.0000 Uani .
C10 C 0.5476(3) 1.0840(2) 0.06194(18) 0.0291 1.0000 Uani .
O11 O 0.4885(3) 1.13791(17) 0.03052(15) 0.0408 1.0000 Uani .
C12 C 0.5721(3) 1.0321(2) 0.20075(18) 0.0278 1.0000 Uani .
O13 O 0.5379(3) 1.06679(16) 0.24076(13) 0.0362 1.0000 Uani .
Re14 Re 0.772163(12) 0.170338(8) 0.381405(7) 0.0212 1.0000 Uani .
C15 C 0.7877(3) 0.2065(2) 0.46271(17) 0.0269 1.0000 Uani .
O16 O 0.8002(3) 0.22259(18) 0.51019(13) 0.0381 1.0000 Uani .
C17 C 0.6898(3) 0.2834(2) 0.33124(18) 0.0283 1.0000 Uani .
O18 O 0.6390(3) 0.34545(18) 0.30264(15) 0.0431 1.0000 Uani .
C19 C 0.9662(3) 0.2319(2) 0.33080(16) 0.0234 1.0000 Uani .
O20 O 1.0626(2) 0.18542(17) 0.33034(17) 0.0427 1.0000 Uani .
C21 C 0.5970(3) 0.1198(2) 0.42380(17) 0.0285 1.0000 Uani .
O22 O 0.4942(2) 0.09487(18) 0.44730(14) 0.0361 1.0000 Uani .
C23 C 0.7954(3) 0.1313(2) 0.29937(19) 0.0310 1.0000 Uani .
O24 O 0.8161(3) 0.1051(2) 0.25321(16) 0.0483 1.0000 Uani .
C25 C 0.8634(4) 0.0577(2) 0.42809(18) 0.0304 1.0000 Uani .
O26 O 0.9144(3) -0.00537(19) 0.45256(17) 0.0506 1.0000 Uani .
N27 N 1.0125(2) 0.37960(17) 0.21715(14) 0.0229 1.0000 Uani .
C28 C 1.0519(3) 0.3405(2) 0.16376(17) 0.0249 1.0000 Uani .
C29 C 1.1785(3) 0.3081(2) 0.1545(2) 0.0349 1.0000 Uani .
C30 C 1.2123(4) 0.2651(3) 0.1057(2) 0.0478 1.0000 Uani .
C31 C 1.1253(5) 0.2555(3) 0.0676(2) 0.0515 1.0000 Uani .
C32 C 1.0035(4) 0.2910(3) 0.0752(2) 0.0444 1.0000 Uani .
C33 C 0.9647(4) 0.3350(2) 0.12277(18) 0.0315 1.0000 Uani .
C34 C 0.8328(4) 0.3788(3) 0.12620(19) 0.0365 1.0000 Uani .
C35 C 0.7236(4) 0.3136(3) 0.1407(2) 0.0488 1.0000 Uani .
C36 C 0.8269(4) 0.4556(3) 0.0585(2) 0.0476 1.0000 Uani .
C37 C 1.2764(3) 0.3235(3) 0.1934(3) 0.0459 1.0000 Uani .
B38 B 0.9813(3) 0.3361(2) 0.29115(19) 0.0212 1.0000 Uani .
N39 N 0.9680(3) 0.40582(16) 0.32022(14) 0.0228 1.0000 Uani .
C40 C 0.9519(3) 0.4026(2) 0.39148(17) 0.0253 1.0000 Uani .
C41 C 1.0472(4) 0.3619(2) 0.43066(19) 0.0329 1.0000 Uani .
C42 C 1.1720(4) 0.3273(3) 0.3993(2) 0.0419 1.0000 Uani .
C43 C 1.2077(7) 0.2349(4) 0.4461(3) 0.0770 1.0000 Uani .
C44 C 1.0285(4) 0.3595(3) 0.5000(2) 0.0430 1.0000 Uani .
C45 C 0.9212(5) 0.3972(3) 0.5289(2) 0.0466 1.0000 Uani .
C46 C 0.8301(4) 0.4386(3) 0.48905(19) 0.0384 1.0000 Uani .
C47 C 0.8422(4) 0.4423(2) 0.41957(17) 0.0290 1.0000 Uani .
C48 C 0.7415(4) 0.4909(2) 0.37717(18) 0.0325 1.0000 Uani .
C49 C 0.6040(4) 0.4602(3) 0.4140(2) 0.0456 1.0000 Uani .
C50 C 0.7527(5) 0.5915(3) 0.3584(3) 0.0540 1.0000 Uani .
C51 C 0.9954(3) 0.4859(2) 0.26427(17) 0.0283 1.0000 Uani .
C52 C 1.0205(3) 0.4704(2) 0.20364(17) 0.0289 1.0000 Uani .
N53 N 0.3833(2) 0.74182(16) 0.20460(13) 0.0207 1.0000 Uani .
C54 C 0.3881(3) 0.71360(19) 0.14549(15) 0.0236 1.0000 Uani .
C55 C 0.4957(3) 0.6669(2) 0.12540(17) 0.0273 1.0000 Uani .
C56 C 0.4962(4) 0.6387(3) 0.0687(2) 0.0381 1.0000 Uani .
C57 C 0.3937(4) 0.6569(3) 0.0339(2) 0.0423 1.0000 Uani .
C58 C 0.2876(4) 0.7025(3) 0.05521(19) 0.0377 1.0000 Uani .
C59 C 0.2817(3) 0.7329(2) 0.11098(17) 0.0273 1.0000 Uani .
C60 C 0.1652(3) 0.7814(2) 0.13564(17) 0.0277 1.0000 Uani .
C61 C 0.0673(4) 0.7167(3) 0.1910(2) 0.0502 1.0000 Uani .
C62 C 0.1009(4) 0.8421(3) 0.0772(2) 0.0465 1.0000 Uani .
C63 C 0.6074(3) 0.6442(2) 0.16455(18) 0.0298 1.0000 Uani .
C64 C 0.6105(4) 0.5449(2) 0.2044(2) 0.0401 1.0000 Uani .
C65 C 0.7371(4) 0.6757(3) 0.1163(2) 0.0452 1.0000 Uani .
C66 C 0.3426(3) 0.6848(2) 0.27299(16) 0.0255 1.0000 Uani .
C67 C 0.3391(3) 0.7289(2) 0.31751(16) 0.0246 1.0000 Uani .
N68 N 0.3808(2) 0.81612(16) 0.27962(12) 0.0194 1.0000 Uani .
B69 B 0.4090(3) 0.8263(2) 0.20658(17) 0.0181 1.0000 Uani .
C70 C 0.3617(3) 0.88088(19) 0.31355(15) 0.0200 1.0000 Uani .
C71 C 0.4436(3) 0.8814(2) 0.35869(15) 0.0218 1.0000 Uani .
C72 C 0.4186(3) 0.9428(2) 0.39356(16) 0.0271 1.0000 Uani .
C73 C 0.3159(3) 1.0016(2) 0.38346(18) 0.0299 1.0000 Uani .
C74 C 0.2367(3) 0.9998(2) 0.33860(18) 0.0289 1.0000 Uani .
C75 C 0.2570(3) 0.9398(2) 0.30305(16) 0.0247 1.0000 Uani .
C76 C 0.1646(3) 0.9387(3) 0.2557(2) 0.0342 1.0000 Uani .
C77 C 0.0321(4) 0.9052(4) 0.2994(3) 0.0612 1.0000 Uani .
C78 C 0.1559(5) 1.0292(3) 0.1996(3) 0.0579 1.0000 Uani .
C79 C 0.5565(3) 0.8176(2) 0.37156(16) 0.0251 1.0000 Uani .
C80 C 0.6816(3) 0.8647(3) 0.3644(2) 0.0372 1.0000 Uani .
C81 C 0.5252(4) 0.7454(2) 0.44397(17) 0.0325 1.0000 Uani .
C3 C 1.3551(5) 0.4065(3) 0.1480(4) 0.0696 1.0000 Uani .
C5 C 1.3656(4) 0.2444(3) 0.2168(3) 0.0681 1.0000 Uani .
C7 C 1.2795(5) 0.3923(4) 0.3833(4) 0.0814 1.0000 Uani .
H301 H 1.2947 0.2430 0.0989 0.0569 1.0000 Uiso R
H311 H 1.1488 0.2249 0.0361 0.0611 1.0000 Uiso R
H321 H 0.9461 0.2861 0.0479 0.0531 1.0000 Uiso R
H341 H 0.8188 0.4016 0.1654 0.0436 1.0000 Uiso R
H351 H 0.6417 0.3434 0.1446 0.0742 1.0000 Uiso R
H352 H 0.7257 0.2660 0.1846 0.0740 1.0000 Uiso R
H353 H 0.7321 0.2893 0.1034 0.0738 1.0000 Uiso R
H361 H 0.7429 0.4828 0.0612 0.0719 1.0000 Uiso R
H362 H 0.8907 0.4991 0.0515 0.0717 1.0000 Uiso R
H363 H 0.8434 0.4347 0.0192 0.0719 1.0000 Uiso R
H371 H 1.2298 0.3334 0.2356 0.0548 1.0000 Uiso R
H421 H 1.1608 0.3223 0.3551 0.0497 1.0000 Uiso R
H431 H 1.2816 0.2131 0.4223 0.1160 1.0000 Uiso R
H432 H 1.2262 0.2387 0.4886 0.1159 1.0000 Uiso R
H433 H 1.1364 0.1948 0.4579 0.1161 1.0000 Uiso R
H441 H 1.0908 0.3322 0.5268 0.0519 1.0000 Uiso R
H451 H 0.9117 0.3950 0.5748 0.0561 1.0000 Uiso R
H461 H 0.7577 0.4648 0.5080 0.0458 1.0000 Uiso R
H481 H 0.7590 0.4789 0.3328 0.0388 1.0000 Uiso R
H493 H 0.5439 0.4895 0.3840 0.0698 1.0000 Uiso R
H492 H 0.5826 0.4736 0.4568 0.0697 1.0000 Uiso R
H491 H 0.5984 0.3970 0.4253 0.0698 1.0000 Uiso R
H501 H 0.6926 0.6221 0.3288 0.0818 1.0000 Uiso R
H502 H 0.7326 0.6058 0.4007 0.0817 1.0000 Uiso R
H503 H 0.8391 0.6122 0.3349 0.0819 1.0000 Uiso R
H511 H 0.9946 0.5411 0.2697 0.0352 1.0000 Uiso R
H521 H 1.0410 0.5136 0.1585 0.0340 1.0000 Uiso R
H561 H 0.5668 0.6071 0.0544 0.0450 1.0000 Uiso R
H571 H 0.3957 0.6381 -0.0043 0.0510 1.0000 Uiso R
H581 H 0.2193 0.7138 0.0312 0.0459 1.0000 Uiso R
H601 H 0.1937 0.8185 0.1586 0.0339 1.0000 Uiso R
H611 H -0.0034 0.7485 0.2085 0.0769 1.0000 Uiso R
H612 H 0.1078 0.6799 0.2294 0.0770 1.0000 Uiso R
H613 H 0.0348 0.6795 0.1701 0.0768 1.0000 Uiso R
H621 H 0.0339 0.8759 0.0961 0.0696 1.0000 Uiso R
H622 H 0.1648 0.8825 0.0418 0.0699 1.0000 Uiso R
H623 H 0.0628 0.8084 0.0560 0.0700 1.0000 Uiso R
H631 H 0.5943 0.6743 0.1998 0.0355 1.0000 Uiso R
H641 H 0.6826 0.5309 0.2283 0.0599 1.0000 Uiso R
H642 H 0.5322 0.5269 0.2383 0.0599 1.0000 Uiso R
H643 H 0.6192 0.5121 0.1725 0.0600 1.0000 Uiso R
H653 H 0.8030 0.6620 0.1446 0.0672 1.0000 Uiso R
H652 H 0.7343 0.7389 0.0921 0.0669 1.0000 Uiso R
H651 H 0.7555 0.6457 0.0821 0.0667 1.0000 Uiso R
H661 H 0.3213 0.6253 0.2851 0.0311 1.0000 Uiso R
H671 H 0.3126 0.7064 0.3661 0.0298 1.0000 Uiso R
H721 H 0.4713 0.9444 0.4244 0.0329 1.0000 Uiso R
H731 H 0.3006 1.0427 0.4070 0.0349 1.0000 Uiso R
H741 H 0.1683 1.0391 0.3322 0.0359 1.0000 Uiso R
H761 H 0.1999 0.8968 0.2318 0.0411 1.0000 Uiso R
H773 H -0.0242 0.9010 0.2694 0.0927 1.0000 Uiso R
H772 H -0.0046 0.9459 0.3229 0.0929 1.0000 Uiso R
H771 H 0.0424 0.8480 0.3334 0.0928 1.0000 Uiso R
H781 H 0.1052 1.0243 0.1677 0.0878 1.0000 Uiso R
H782 H 0.1140 1.0700 0.2223 0.0878 1.0000 Uiso R
H783 H 0.2421 1.0498 0.1748 0.0881 1.0000 Uiso R
H791 H 0.5694 0.7885 0.3361 0.0301 1.0000 Uiso R
H801 H 0.7534 0.8246 0.3664 0.0570 1.0000 Uiso R
H802 H 0.6752 0.8892 0.4012 0.0570 1.0000 Uiso R
H803 H 0.6976 0.9125 0.3198 0.0567 1.0000 Uiso R
H811 H 0.5963 0.7041 0.4513 0.0489 1.0000 Uiso R
H812 H 0.5103 0.7723 0.4800 0.0487 1.0000 Uiso R
H813 H 0.4490 0.7139 0.4477 0.0488 1.0000 Uiso R
H31 H 1.4136 0.4184 0.1740 0.1050 1.0000 Uiso R
H32 H 1.4051 0.3982 0.1064 0.1048 1.0000 Uiso R
H33 H 1.2999 0.4568 0.1341 0.1048 1.0000 Uiso R
H51 H 1.4204 0.2550 0.2450 0.1018 1.0000 Uiso R
H52 H 1.4192 0.2354 0.1766 0.1019 1.0000 Uiso R
H53 H 1.3158 0.1916 0.2439 0.1018 1.0000 Uiso R
H71 H 1.3572 0.3709 0.3616 0.1259 1.0000 Uiso R
H72 H 1.2935 0.4000 0.4256 0.1262 1.0000 Uiso R
H73 H 1.2573 0.4487 0.3511 0.1258 1.0000 Uiso R

loop_
_atom_site_aniso_label
_atom_site_aniso_U_11
_atom_site_aniso_U_22
_atom_site_aniso_U_33
_atom_site_aniso_U_23
_atom_site_aniso_U_13
_atom_site_aniso_U_12
Re1 0.02184(8) 0.01926(8) 0.01880(8) -0.00377(5) -0.00338(5) -0.00328(5)
C2 0.0389(19) 0.0385(19) 0.0229(15) -0.0067(14) -0.0037(14) -0.0083(15)
O3 0.0433(16) 0.067(2) 0.0434(16) -0.0096(15) -0.0086(13) -0.0304(15)
C4 0.0224(15) 0.0363(18) 0.0237(15) -0.0097(14) -0.0015(12) 0.0002(13)
O5 0.0413(14) 0.0374(14) 0.0306(13) -0.0016(11) -0.0087(11) 0.0136(12)
C6 0.0222(13) 0.0151(12) 0.0192(13) -0.0044(10) -0.0014(10) -0.0023(10)
O7 0.0351(12) 0.0281(12) 0.0264(11) 0.0024(9) -0.0133(10) -0.0082(10)
C8 0.0313(17) 0.0261(16) 0.0303(17) -0.0020(13) -0.0107(14) -0.0028(13)
O9 0.0543(17) 0.0412(15) 0.0294(13) -0.0150(11) -0.0068(12) 0.0088(13)
C10 0.0329(17) 0.0247(16) 0.0284(16) -0.0064(13) -0.0051(13) -0.0065(13)
O11 0.0495(16) 0.0264(12) 0.0409(14) -0.0014(11) -0.0165(12) 0.0057(11)
C12 0.0285(16) 0.0214(14) 0.0303(16) -0.0018(13) -0.0083(13) -0.0088(12)
O13 0.0475(15) 0.0280(12) 0.0336(13) -0.0145(11) 0.0002(11) -0.0044(11)
Re14 0.02449(8) 0.01746(8) 0.02210(8) -0.00602(5) -0.00579(5) -0.00204(5)
C15 0.0322(16) 0.0245(15) 0.0230(15) -0.0078(12) -0.0022(12) -0.0046(12)
O16 0.0459(15) 0.0397(14) 0.0303(13) -0.0135(11) -0.0027(11) -0.0153(11)
C17 0.0297(16) 0.0248(16) 0.0289(16) -0.0079(13) -0.0047(13) -0.0003(13)
O18 0.0465(16) 0.0320(14) 0.0460(16) -0.0059(12) -0.0149(13) 0.0100(12)
C19 0.0234(14) 0.0194(14) 0.0269(15) -0.0076(12) -0.0026(12) -0.0045(11)
O20 0.0284(13) 0.0245(12) 0.0660(19) -0.0092(12) -0.0013(12) 0.0046(10)
C21 0.0376(18) 0.0239(15) 0.0265(15) -0.0091(12) -0.0091(13) -0.0053(13)
O22 0.0313(13) 0.0407(14) 0.0375(13) -0.0132(11) -0.0052(10) -0.0120(11)
C23 0.0328(17) 0.0279(16) 0.0325(17) -0.0093(14) -0.0088(14) 0.0005(13)
O24 0.0592(18) 0.0521(17) 0.0454(16) -0.0294(14) -0.0152(14) 0.0059(14)
C25 0.0387(18) 0.0220(15) 0.0294(16) -0.0058(13) -0.0100(14) 0.0021(13)
O26 0.0634(19) 0.0340(15) 0.0498(17) -0.0068(13) -0.0186(15) 0.0131(14)
N27 0.0213(12) 0.0201(12) 0.0270(13) -0.0081(10) -0.0040(10) 0.0009(9)
C28 0.0260(15) 0.0197(14) 0.0255(15) -0.0070(12) 0.0020(12) 0.0005(11)
C29 0.0274(17) 0.0296(17) 0.0387(19) -0.0058(14) 0.0030(14) 0.0022(13)
C30 0.044(2) 0.037(2) 0.048(2) -0.0113(18) 0.0127(18) 0.0140(17)
C31 0.073(3) 0.038(2) 0.041(2) -0.0195(18) 0.005(2) 0.011(2)
C32 0.059(3) 0.045(2) 0.036(2) -0.0231(18) -0.0057(18) 0.0026(19)
C33 0.0369(18) 0.0311(17) 0.0272(16) -0.0130(14) -0.0021(13) 0.0012(14)
C34 0.0336(18) 0.051(2) 0.0303(17) -0.0188(16) -0.0110(14) 0.0047(16)
C35 0.041(2) 0.062(3) 0.038(2) -0.0061(19) -0.0135(17) -0.0077(19)
C36 0.047(2) 0.046(2) 0.046(2) -0.0129(19) -0.0087(18) 0.0081(19)
C37 0.0209(16) 0.047(2) 0.062(3) -0.012(2) -0.0042(16) 0.0021(15)
B38 0.0188(15) 0.0182(15) 0.0280(17) -0.0083(13) -0.0069(12) 0.0009(12)
N39 0.0275(13) 0.0173(11) 0.0233(12) -0.0054(10) -0.0068(10) 0.0000(10)
C40 0.0355(17) 0.0177(13) 0.0232(14) -0.0046(11) -0.0090(12) -0.0074(12)
C41 0.0378(18) 0.0270(16) 0.0352(18) -0.0059(14) -0.0148(15) -0.0106(14)
C42 0.0355(19) 0.043(2) 0.054(2) -0.0175(19) -0.0244(18) 0.0044(16)
C43 0.093(4) 0.061(3) 0.084(4) -0.021(3) -0.050(4) 0.031(3)
C44 0.055(2) 0.041(2) 0.0333(19) -0.0032(16) -0.0231(18) -0.0161(18)
C45 0.068(3) 0.046(2) 0.0288(18) -0.0097(16) -0.0133(18) -0.023(2)
C46 0.052(2) 0.0363(19) 0.0296(18) -0.0153(15) -0.0013(16) -0.0118(16)
C47 0.0412(18) 0.0210(14) 0.0259(15) -0.0092(12) -0.0048(13) -0.0063(13)
C48 0.0374(18) 0.0295(17) 0.0291(16) -0.0117(14) -0.0020(14) 0.0050(14)
C49 0.044(2) 0.053(2) 0.038(2) -0.0164(18) -0.0023(17) 0.0060(18)
C50 0.075(3) 0.0272(19) 0.055(3) -0.0156(18) -0.003(2) 0.010(2)
C51 0.0376(17) 0.0155(13) 0.0288(16) -0.0052(12) -0.0031(13) -0.0011(12)
C52 0.0352(17) 0.0197(14) 0.0263(15) -0.0033(12) -0.0016(13) 0.0000(12)
N53 0.0272(12) 0.0173(11) 0.0172(11) -0.0043(9) -0.0056(9) -0.0025(9)
C54 0.0371(17) 0.0159(13) 0.0190(13) -0.0045(11) -0.0099(12) -0.0033(12)
C55 0.0417(18) 0.0192(14) 0.0237(15) -0.0066(12) -0.0142(13) 0.0026(13)
C56 0.056(2) 0.0334(18) 0.0326(18) -0.0183(15) -0.0179(17) 0.0128(17)
C57 0.064(3) 0.042(2) 0.0341(19) -0.0236(17) -0.0228(18) 0.0068(19)
C58 0.052(2) 0.0375(19) 0.0324(18) -0.0136(15) -0.0239(16) -0.0003(16)
C59 0.0356(17) 0.0204(14) 0.0256(15) -0.0040(12) -0.0107(13) -0.0043(12)
C60 0.0285(16) 0.0249(15) 0.0271(15) -0.0025(13) -0.0087(13) -0.0059(12)
C61 0.034(2) 0.046(2) 0.052(2) 0.0077(19) -0.0081(18) -0.0088(17)
C62 0.047(2) 0.039(2) 0.043(2) 0.0011(18) -0.0161(18) 0.0058(18)
C63 0.0360(18) 0.0271(16) 0.0300(16) -0.0118(13) -0.0129(14) 0.0067(13)
C64 0.049(2) 0.0307(18) 0.0365(19) -0.0031(15) -0.0182(17) 0.0106(16)
C65 0.049(2) 0.035(2) 0.049(2) -0.0106(18) -0.0093(19) -0.0033(17)
C66 0.0373(17) 0.0167(13) 0.0201(14) -0.0019(11) -0.0058(12) -0.0066(12)
C67 0.0336(16) 0.0196(14) 0.0169(13) -0.0015(11) -0.0035(12) -0.0055(12)
N68 0.0231(12) 0.0165(11) 0.0173(11) -0.0039(9) -0.0041(9) -0.0018(9)
B69 0.0196(14) 0.0160(14) 0.0185(14) -0.0040(12) -0.0067(11) -0.0004(11)
C70 0.0226(14) 0.0190(13) 0.0167(12) -0.0048(10) -0.0010(10) -0.0031(11)
C71 0.0271(15) 0.0206(13) 0.0164(13) -0.0046(11) -0.0032(11) -0.0025(11)
C72 0.0326(16) 0.0291(16) 0.0214(14) -0.0096(12) -0.0065(12) -0.0018(13)
C73 0.0362(18) 0.0255(15) 0.0289(16) -0.0137(13) 0.0010(13) -0.0042(13)
C74 0.0285(16) 0.0261(15) 0.0310(16) -0.0109(13) -0.0025(13) 0.0044(13)
C75 0.0230(14) 0.0250(15) 0.0250(14) -0.0079(12) -0.0025(11) -0.0021(12)
C76 0.0253(16) 0.0408(19) 0.045(2) -0.0227(17) -0.0150(15) 0.0093(14)
C77 0.0251(19) 0.088(4) 0.079(4) -0.038(3) -0.010(2) -0.008(2)
C78 0.059(3) 0.064(3) 0.051(3) -0.010(2) -0.032(2) 0.011(2)
C79 0.0253(15) 0.0300(16) 0.0200(14) -0.0075(12) -0.0060(11) 0.0003(12)
C80 0.0292(17) 0.049(2) 0.0361(19) -0.0134(17) -0.0131(14) -0.0010(15)
C81 0.0413(19) 0.0312(17) 0.0235(15) -0.0068(13) -0.0104(14) 0.0095(14)
C3 0.038(2) 0.043(2) 0.120(5) -0.017(3) -0.016(3) -0.0022(19)
C5 0.030(2) 0.053(3) 0.095(4) 0.009(3) -0.013(2) -0.0034(19)
C7 0.041(3) 0.082(4) 0.133(6) -0.054(4) -0.007(3) -0.012(3)

loop_
_atom_type_symbol
_atom_type_scat_dispersion_real
_atom_type_scat_dispersion_imag
_atom_type_scat_Cromer_Mann_a1
_atom_type_scat_Cromer_Mann_b1
_atom_type_scat_Cromer_Mann_a2
_atom_type_scat_Cromer_Mann_b2
_atom_type_scat_Cromer_Mann_a3
_atom_type_scat_Cromer_Mann_b3
_atom_type_scat_Cromer_Mann_a4
_atom_type_scat_Cromer_Mann_b4
_atom_type_scat_Cromer_Mann_c
_atom_type_scat_source
C 0.0181 0.0091 2.3100 20.8439 1.0200 10.2075 1.5886 0.5687 0.8650 51.6512 0.2156 'International Tables Vol C 4.2.6.8 and 6.1.1.4'
H 0.0000 0.0000 0.4930 10.5109 0.3229 26.1257 0.1402 3.1424 0.0408 57.7998 0.0030 'International Tables Vol C 4.2.6.8 and 6.1.1.4'
B 0.0090 0.0039 2.0545 23.2185 1.3326 1.0210 1.0979 60.3498 0.7068 0.1403 -0.1932 'International Tables Vol C 4.2.6.8 and 6.1.1.4'
N 0.0311 0.0180 12.2126 0.0057 3.1322 9.8933 2.0125 28.9975 1.1663 0.5826 -11.5290 'International Tables Vol C 4.2.6.8 and 6.1.1.4'
O 0.0492 0.0322 3.0485 13.2771 2.2868 5.7011 1.5463 0.3239 0.8670 32.9089 0.2508 'International Tables Vol C 4.2.6.8 and 6.1.1.4'
Re -5.2083 5.8923 28.7621 1.6719 15.7189 9.0923 14.5564 0.3505 5.4417 52.0861 10.4720 'International Tables Vol C 4.2.6.8 and 6.1.1.4'

loop_
_geom_angle_atom_site_label_1
_geom_angle_atom_site_label_2
_geom_angle_atom_site_label_3
_geom_angle
_geom_angle_publ_flag
C2 Re1 C4 92.82(15) yes
C2 Re1 C6 177.19(12) yes
C4 Re1 C6 88.41(12) yes
C2 Re1 C8 90.81(15) yes
C4 Re1 C8 88.54(13) yes
C6 Re1 C8 86.70(12) yes
C2 Re1 C10 96.60(14) yes
C4 Re1 C10 170.54(14) yes
C6 Re1 C10 82.14(12) yes
C8 Re1 C10 90.45(14) yes
C2 Re1 C12 88.90(14) yes
C4 Re1 C12 94.27(13) yes
C6 Re1 C12 93.54(12) yes
C8 Re1 C12 177.18(12) yes
C10 Re1 C12 86.80(14) yes
Re1 C2 O3 178.6(3) yes
Re1 C4 O5 177.0(3) yes
Re1 C6 O7 119.8(2) yes
Re1 C6 B69 123.26(19) yes
O7 C6 B69 116.7(3) yes
Re1 C8 O9 176.3(3) yes
Re1 C10 O11 175.5(3) yes
Re1 C12 O13 173.9(3) yes
C15 Re14 C17 94.47(14) yes
C15 Re14 C19 86.60(12) yes
C17 Re14 C19 89.43(13) yes
C15 Re14 C21 93.95(13) yes
C17 Re14 C21 88.34(14) yes
C19 Re14 C21 177.74(12) yes
C15 Re14 C23 168.27(14) yes
C17 Re14 C23 91.95(14) yes
C19 Re14 C23 83.66(13) yes
C21 Re14 C23 96.03(14) yes
C15 Re14 C25 86.73(14) yes
C17 Re14 C25 177.05(14) yes
C19 Re14 C25 87.95(13) yes
C21 Re14 C25 94.27(14) yes
C23 Re14 C25 86.42(14) yes
Re14 C15 O16 176.1(3) yes
Re14 C17 O18 177.1(3) yes
Re14 C19 O20 120.2(2) yes
Re14 C19 B38 121.1(2) yes
O20 C19 B38 118.6(3) yes
Re14 C21 O22 176.7(3) yes
Re14 C23 O24 175.2(3) yes
Re14 C25 O26 178.3(3) yes
C28 N27 B38 128.2(3) yes
C28 N27 C52 122.7(3) yes
B38 N27 C52 108.3(3) yes
N27 C28 C29 118.4(3) yes
N27 C28 C33 120.0(3) yes
C29 C28 C33 121.6(3) yes
C28 C29 C30 117.5(4) yes
C28 C29 C37 121.1(3) yes
C30 C29 C37 121.3(4) yes
C29 C30 C31 121.3(4) yes
C29 C30 H301 119.1 no
C31 C30 H301 119.7 no
C30 C31 C32 120.4(4) yes
C30 C31 H311 120.0 no
C32 C31 H311 119.6 no
C31 C32 C33 120.8(4) yes
C31 C32 H321 119.9 no
C33 C32 H321 119.3 no
C28 C33 C32 118.2(3) yes
C28 C33 C34 122.3(3) yes
C32 C33 C34 119.4(3) yes
C33 C34 C35 112.3(3) yes
C33 C34 C36 110.5(3) yes
C35 C34 C36 109.7(3) yes
C33 C34 H341 108.0 no
C35 C34 H341 107.2 no
C36 C34 H341 109.0 no
C34 C35 H351 109.6 no
C34 C35 H352 109.5 no
H351 C35 H352 108.2 no
C34 C35 H353 110.8 no
H351 C35 H353 109.3 no
H352 C35 H353 109.4 no
C34 C36 H361 109.8 no
C34 C36 H362 109.6 no
H361 C36 H362 108.8 no
C34 C36 H363 110.1 no
H361 C36 H363 109.4 no
H362 C36 H363 109.1 no
C29 C37 C3 109.8(4) yes
C29 C37 C5 113.2(4) yes
C3 C37 C5 110.4(3) yes
C29 C37 H371 108.1 no
C3 C37 H371 108.1 no
C5 C37 H371 107.1 no
C19 B38 N27 125.9(3) yes
C19 B38 N39 128.9(3) yes
N27 B38 N39 105.2(3) yes
B38 N39 C40 130.9(3) yes
B38 N39 C51 107.5(3) yes
C40 N39 C51 120.9(3) yes
N39 C40 C41 119.1(3) yes
N39 C40 C47 119.0(3) yes
C41 C40 C47 121.8(3) yes
C40 C41 C42 122.6(3) yes
C40 C41 C44 117.8(4) yes
C42 C41 C44 119.5(3) yes
C41 C42 C43 112.8(4) yes
C41 C42 C7 109.9(4) yes
C43 C42 C7 110.8(4) yes
C41 C42 H421 107.9 no
C43 C42 H421 107.3 no
C7 C42 H421 107.9 no
C42 C43 H431 110.0 no
C42 C43 H432 109.2 no
H431 C43 H432 109.5 no
C42 C43 H433 109.8 no
H431 C43 H433 109.4 no
H432 C43 H433 108.9 no
C41 C44 C45 121.4(4) yes
C41 C44 H441 118.6 no
C45 C44 H441 120.0 no
C44 C45 C46 120.0(4) yes
C44 C45 H451 119.5 no
C46 C45 H451 120.5 no
C45 C46 C47 121.5(4) yes
C45 C46 H461 120.4 no
C47 C46 H461 118.1 no
C40 C47 C46 117.5(3) yes
C40 C47 C48 122.8(3) yes
C46 C47 C48 119.6(3) yes
C47 C48 C49 112.9(3) yes
C47 C48 C50 110.8(3) yes
C49 C48 C50 110.3(3) yes
C47 C48 H481 107.7 no
C49 C48 H481 107.8 no
C50 C48 H481 107.1 no
C48 C49 H493 110.2 no
C48 C49 H492 109.7 no
H493 C49 H492 109.3 no
C48 C49 H491 109.3 no
H493 C49 H491 109.4 no
H492 C49 H491 108.9 no
C48 C50 H501 110.4 no
C48 C50 H502 109.2 no
H501 C50 H502 108.2 no
C48 C50 H503 111.4 no
H501 C50 H503 109.3 no
H502 C50 H503 108.3 no
N39 C51 C52 109.7(3) yes
N39 C51 H511 123.9 no
C52 C51 H511 126.4 no
N27 C52 C51 109.4(3) yes
N27 C52 H521 124.7 no
C51 C52 H521 125.9 no
C54 N53 C66 121.3(2) yes
C54 N53 B69 129.9(2) yes
C66 N53 B69 108.7(2) yes
N53 C54 C55 119.2(3) yes
N53 C54 C59 118.2(3) yes
C55 C54 C59 122.6(3) yes
C54 C55 C56 117.8(3) yes
C54 C55 C63 121.8(3) yes
C56 C55 C63 120.3(3) yes
C55 C56 C57 120.8(3) yes
C55 C56 H561 119.5 no
C57 C56 H561 119.7 no
C56 C57 C58 120.3(3) yes
C56 C57 H571 119.9 no
C58 C57 H571 119.8 no
C57 C58 C59 121.6(3) yes
C57 C58 H581 118.9 no
C59 C58 H581 119.5 no
C54 C59 C58 116.9(3) yes
C54 C59 C60 121.0(3) yes
C58 C59 C60 122.1(3) yes
C59 C60 C61 111.0(3) yes
C59 C60 C62 114.1(3) yes
C61 C60 C62 110.3(3) yes
C59 C60 H601 107.9 no
C61 C60 H601 106.3 no
C62 C60 H601 106.8 no
C60 C61 H611 110.1 no
C60 C61 H612 110.0 no
H611 C61 H612 109.4 no
C60 C61 H613 109.0 no
H611 C61 H613 108.9 no
H612 C61 H613 109.3 no
C60 C62 H621 109.4 no
C60 C62 H622 109.4 no
H621 C62 H622 109.5 no
C60 C62 H623 110.4 no
H621 C62 H623 108.8 no
H622 C62 H623 109.3 no
C55 C63 C64 110.2(3) yes
C55 C63 C65 112.6(3) yes
C64 C63 C65 110.7(3) yes
C55 C63 H631 108.9 no
C64 C63 H631 107.2 no
C65 C63 H631 107.1 no
C63 C64 H641 109.7 no
C63 C64 H642 110.1 no
H641 C64 H642 109.0 no
C63 C64 H643 110.6 no
H641 C64 H643 108.7 no
H642 C64 H643 108.8 no
C63 C65 H653 108.4 no
C63 C65 H652 109.8 no
H653 C65 H652 109.8 no
C63 C65 H651 109.8 no
H653 C65 H651 110.0 no
H652 C65 H651 109.1 no
N53 C66 C67 109.3(3) yes
N53 C66 H661 124.5 no
C67 C66 H661 126.2 no
C66 C67 N68 109.3(3) yes
C66 C67 H671 126.4 no
N68 C67 H671 124.3 no
C67 N68 B69 107.9(2) yes
C67 N68 C70 119.5(2) yes
B69 N68 C70 130.8(2) yes
C6 B69 N68 130.5(3) yes
C6 B69 N53 124.7(3) yes
N68 B69 N53 104.8(2) yes
N68 C70 C71 119.4(3) yes
N68 C70 C75 118.9(3) yes
C71 C70 C75 121.6(3) yes
C70 C71 C72 118.0(3) yes
C70 C71 C79 122.5(3) yes
C72 C71 C79 119.5(3) yes
C71 C72 C73 121.1(3) yes
C71 C72 H721 119.9 no
C73 C72 H721 119.0 no
C72 C73 C74 119.8(3) yes
C72 C73 H731 120.1 no
C74 C73 H731 120.0 no
C73 C74 C75 121.3(3) yes
C73 C74 H741 119.4 no
C75 C74 H741 119.3 no
C70 C75 C74 118.2(3) yes
C70 C75 C76 122.5(3) yes
C74 C75 C76 119.2(3) yes
C75 C76 C77 110.3(3) yes
C75 C76 C78 111.6(3) yes
C77 C76 C78 111.8(4) yes
C75 C76 H761 106.9 no
C77 C76 H761 108.3 no
C78 C76 H761 107.7 no
C76 C77 H773 109.9 no
C76 C77 H772 109.5 no
H773 C77 H772 109.1 no
C76 C77 H771 108.7 no
H773 C77 H771 109.9 no
H772 C77 H771 109.7 no
C76 C78 H781 109.2 no
C76 C78 H782 108.5 no
H781 C78 H782 109.2 no
C76 C78 H783 109.4 no
H781 C78 H783 110.1 no
H782 C78 H783 110.5 no
C71 C79 C80 112.4(3) yes
C71 C79 C81 110.5(3) yes
C80 C79 C81 110.2(3) yes
C71 C79 H791 107.7 no
C80 C79 H791 108.2 no
C81 C79 H791 107.7 no
C79 C80 H801 110.8 no
C79 C80 H802 110.4 no
H801 C80 H802 109.2 no
C79 C80 H803 109.5 no
H801 C80 H803 108.2 no
H802 C80 H803 108.6 no
C79 C81 H811 110.1 no
C79 C81 H812 109.7 no
H811 C81 H812 109.1 no
C79 C81 H813 110.3 no
H811 C81 H813 109.0 no
H812 C81 H813 108.6 no
C37 C3 H31 109.6 no
C37 C3 H32 110.5 no
H31 C3 H32 108.4 no
C37 C3 H33 111.0 no
H31 C3 H33 108.7 no
H32 C3 H33 108.6 no
C37 C5 H51 110.2 no
C37 C5 H52 110.0 no
H51 C5 H52 108.5 no
C37 C5 H53 110.3 no
H51 C5 H53 108.8 no
H52 C5 H53 109.0 no
C42 C7 H71 109.2 no
C42 C7 H72 111.0 no
H71 C7 H72 109.3 no
C42 C7 H73 109.2 no
H71 C7 H73 108.8 no
H72 C7 H73 109.4 no

loop_
_geom_bond_atom_site_label_1
_geom_bond_atom_site_label_2
_geom_bond_distance
_geom_bond_publ_flag
Re1 C2 1.991(4) yes
Re1 C4 1.988(3) yes
Re1 C6 2.254(3) yes
Re1 C8 1.997(4) yes
Re1 C10 2.025(3) yes
Re1 C12 1.997(4) yes
C2 O3 1.134(5) yes
C4 O5 1.131(4) yes
C6 O7 1.228(4) yes
C6 B69 1.599(4) yes
C8 O9 1.147(5) yes
C10 O11 1.123(4) yes
C12 O13 1.145(4) yes
Re14 C15 2.006(3) yes
Re14 C17 1.994(3) yes
Re14 C19 2.239(3) yes
Re14 C21 1.986(3) yes
Re14 C23 1.979(4) yes
Re14 C25 2.017(3) yes
C15 O16 1.136(4) yes
C17 O18 1.131(4) yes
C19 O20 1.224(4) yes
C19 B38 1.596(4) yes
C21 O22 1.139(4) yes
C23 O24 1.153(5) yes
C25 O26 1.120(4) yes
N27 C28 1.438(4) yes
N27 B38 1.427(4) yes
N27 C52 1.397(4) yes
C28 C29 1.407(5) yes
C28 C33 1.399(5) yes
C29 C30 1.395(6) yes
C29 C37 1.514(6) yes
C30 C31 1.375(7) yes
C30 H301 0.923 no
C31 C32 1.377(6) yes
C31 H311 0.935 no
C32 C33 1.391(5) yes
C32 H321 0.932 no
C33 C34 1.521(5) yes
C34 C35 1.532(6) yes
C34 C36 1.523(6) yes
C34 H341 0.986 no
C35 H351 0.966 no
C35 H352 0.968 no
C35 H353 0.969 no
C36 H361 0.964 no
C36 H362 0.963 no
C36 H363 0.969 no
C37 C3 1.529(6) yes
C37 C5 1.527(6) yes
C37 H371 0.977 no
B38 N39 1.437(4) yes
N39 C40 1.437(4) yes
N39 C51 1.404(4) yes
C40 C41 1.403(5) yes
C40 C47 1.410(5) yes
C41 C42 1.513(6) yes
C41 C44 1.401(5) yes
C42 C43 1.537(6) yes
C42 C7 1.510(6) yes
C42 H421 0.977 no
C43 H431 0.953 no
C43 H432 0.961 no
C43 H433 0.967 no
C44 C45 1.380(7) yes
C44 H441 0.934 no
C45 C46 1.377(6) yes
C45 H451 0.928 no
C46 C47 1.401(5) yes
C46 H461 0.934 no
C47 C48 1.515(5) yes
C48 C49 1.532(6) yes
C48 C50 1.538(5) yes
C48 H481 0.985 no
C49 H493 0.961 no
C49 H492 0.967 no
C49 H491 0.966 no
C50 H501 0.961 no
C50 H502 0.965 no
C50 H503 0.968 no
C51 C52 1.339(5) yes
C51 H511 0.934 no
C52 H521 0.946 no
N53 C54 1.440(4) yes
N53 C66 1.395(4) yes
N53 B69 1.424(4) yes
C54 C55 1.396(5) yes
C54 C59 1.412(4) yes
C55 C56 1.400(5) yes
C55 C63 1.518(4) yes
C56 C57 1.378(5) yes
C56 H561 0.933 no
C57 C58 1.383(6) yes
C57 H571 0.940 no
C58 C59 1.395(5) yes
C58 H581 0.930 no
C59 C60 1.512(5) yes
C60 C61 1.525(5) yes
C60 C62 1.516(5) yes
C60 H601 0.980 no
C61 H611 0.961 no
C61 H612 0.968 no
C61 H613 0.967 no
C62 H621 0.968 no
C62 H622 0.976 no
C62 H623 0.960 no
C63 C64 1.526(5) yes
C63 C65 1.530(6) yes
C63 H631 0.993 no
C64 H641 0.963 no
C64 H642 0.964 no
C64 H643 0.969 no
C65 H653 0.965 no
C65 H652 0.968 no
C65 H651 0.974 no
C66 C67 1.343(4) yes
C66 H661 0.934 no
C67 N68 1.403(4) yes
C67 H671 0.934 no
N68 B69 1.437(4) yes
N68 C70 1.434(4) yes
C70 C71 1.399(4) yes
C70 C75 1.407(4) yes
C71 C72 1.399(4) yes
C71 C79 1.523(4) yes
C72 C73 1.390(5) yes
C72 H721 0.936 no
C73 C74 1.378(5) yes
C73 H731 0.940 no
C74 C75 1.391(5) yes
C74 H741 0.927 no
C75 C76 1.522(4) yes
C76 C77 1.530(6) yes
C76 C78 1.527(6) yes
C76 H761 0.984 no
C77 H773 0.964 no
C77 H772 0.964 no
C77 H771 0.960 no
C78 H781 0.958 no
C78 H782 0.972 no
C78 H783 0.972 no
C79 C80 1.529(5) yes
C79 C81 1.535(4) yes
C79 H791 0.986 no
C80 H801 0.961 no
C80 H802 0.963 no
C80 H803 0.968 no
C81 H811 0.968 no
C81 H812 0.969 no
C81 H813 0.960 no
C3 H31 0.967 no
C3 H32 0.966 no
C3 H33 0.959 no
C5 H51 0.963 no
C5 H52 0.961 no
C5 H53 0.966 no
C7 H71 0.959 no
C7 H72 0.968 no
C7 H73 0.966 no

loop_
_geom_hbond_atom_site_label_D
_geom_hbond_atom_site_label_H
_geom_hbond_atom_site_label_A
_geom_hbond_site_symmetry_A
_geom_hbond_angle_DHA
_geom_hbond_distance_DH
_geom_hbond_distance_HA
_geom_hbond_distance_DA
_geom_hbond_publ_flag
C74 H741 O20 1_465 151.41(10) 0.927 2.531 3.374(6) yes
